data_7111123
loop_
_publ_author_name
'Beer, Paul D.'
'Berry, Neil'
'Fox, O. Danny'
'Padilla-Tosta, Miguel E.'
'Patell, Sarah'
'Drew, Michael G. B.'

_publ_section_title
;
 Self-assembled dithiocarbamate--copper(ii) macrocycles for
 electrochemical anion recognition
;
_journal_issue 2
_journal_name_full 'Chemical Communications'
_journal_page_first 199
_journal_paper_doi 10.1039/b007296f
_journal_year 2001
_chemical_formula_sum 'C44 H56 Cl8 Cu2 Fe2 N4 S8'
_chemical_formula_weight 1419.78
_chemical_name_systematic
; 
 ? 
;
_space_group_IT_number 2
_symmetry_cell_setting triclinic
_symmetry_space_group_name_Hall '-P 1'
_symmetry_space_group_name_H-M 'P -1'
_atom_sites_solution_hydrogens geom
_atom_sites_solution_primary direct
_atom_sites_solution_secondary difmap
_audit_creation_method SHELXL-97
_cell_angle_alpha 95.657(10)
_cell_angle_beta 107.331(10)
_cell_angle_gamma 98.744(10)
_cell_formula_units_Z 2
_cell_length_a 10.751(12)
_cell_length_b 12.229(14)
_cell_length_c 12.598(14)
_cell_measurement_temperature 293(2)
_cell_volume 1544(3)
_computing_cell_refinement XDS
_computing_data_collection 'XDS (Kabsch, 1991)'
_computing_data_reduction XDS
_computing_molecular_graphics PLATON(Spek,1994)
_computing_structure_refinement 'SHELXL-93 (Sheldrick, 1993)'
_computing_structure_solution 'SHELXS-86 (Sheldrick, 1990)'
_diffrn_ambient_temperature 293(2)
_diffrn_measurement_device 'Marresearch Image Plate'
_diffrn_measurement_method '95 frames at 2^o intervals, counting time 2 min.'
_diffrn_radiation_monochromator graphite
_diffrn_radiation_source 'fine-focus sealed tube'
_diffrn_radiation_type MoK\a
_diffrn_radiation_wavelength 0.71073
_diffrn_reflns_av_R_equivalents 0.0000
_diffrn_reflns_av_sigmaI/netI 0.0442
_diffrn_reflns_limit_h_max 13
_diffrn_reflns_limit_h_min 0
_diffrn_reflns_limit_k_max 14
_diffrn_reflns_limit_k_min -14
_diffrn_reflns_limit_l_max 14
_diffrn_reflns_limit_l_min -15
_diffrn_reflns_number 5535
_diffrn_reflns_theta_max 26.00
_diffrn_reflns_theta_min 1.70
_exptl_absorpt_coefficient_mu 1.790
_exptl_absorpt_correction_T_max 1.000
_exptl_absorpt_correction_T_min 0.536
_exptl_absorpt_correction_type 'DIFABS(Walker and Stuart, 1983)'
_exptl_crystal_density_diffrn 1.526
_exptl_crystal_density_method 'not measured'
_exptl_crystal_F_000 722
_refine_diff_density_max 0.575
_refine_diff_density_min -0.642
_refine_diff_density_rms 0.083
_refine_ls_extinction_method none
_refine_ls_goodness_of_fit_ref 1.054
_refine_ls_hydrogen_treatment mixed
_refine_ls_matrix_type full
_refine_ls_number_parameters 309
_refine_ls_number_reflns 5535
_refine_ls_number_restraints 0
_refine_ls_restrained_S_all 1.054
_refine_ls_R_factor_all 0.1075
_refine_ls_R_factor_gt 0.0578
_refine_ls_shift/su_max 0.016
_refine_ls_shift/su_mean 0.000
_refine_ls_structure_factor_coef Fsqd
_refine_ls_weighting_details 'w=1/[\s^2^(Fo^2^)+(0.1123P)^2^+0.4468P] where P=(Fo^2^+2Fc^2^)/3'
_refine_ls_weighting_scheme calc
_refine_ls_wR_factor_gt 0.1590
_refine_ls_wR_factor_ref 0.1841
_reflns_number_gt 3563
_reflns_number_total 5535
_reflns_threshold_expression >2sigma(I)
_cod_data_source_file b007296fsup1.cif
_cod_data_source_block 1
_cod_depositor_comments
;
The following automatic conversions were performed:

'_refine_ls_weighting_scheme' value 'calc
w=1/[\s^2^(Fo^2^)+(0.1123P)^2^+0.4468P] where P=(Fo^2^+2Fc^2^)/3' was
changed to 'calc'. New tag '_refine_ls_weighting_details' was
created. The value of the new tag was set to
'w=1/[\s^2^(Fo^2^)+(0.1123P)^2^+0.4468P] where P=(Fo^2^+2Fc^2^)/3'.

Automatic conversion script
Id: cif_fix_values 3143 2015-03-26 13:38:13Z robertas 
;
_cod_original_sg_symbol_H-M P-1
_cod_database_code 7111123

loop_
_symmetry_equiv_pos_as_xyz
'x, y, z'
'-x, -y, -z'

loop_
_atom_site_label
_atom_site_type_symbol
_atom_site_fract_x
_atom_site_fract_y
_atom_site_fract_z
_atom_site_U_iso_or_equiv
_atom_site_adp_type
_atom_site_occupancy
_atom_site_calc_flag
_atom_site_refinement_flags
Cu1 Cu 0.26545(6) 0.86973(5) 0.98381(6) 0.0570(2) Uani 1 d .
S11 S 0.42535(14) 0.91307(11) 1.14885(12) 0.0598(4) Uani 1 d .
S12 S 0.24749(14) 1.03977(12) 0.94163(12) 0.0606(4) Uani 1 d .
S21 S 0.25886(15) 0.70569(12) 1.04603(13) 0.0624(4) Uani 1 d .
S22 S 0.09350(14) 0.83143(12) 0.82677(13) 0.0618(4) Uani 1 d .
C13 C 0.3770(5) 0.7761(4) 1.1663(4) 0.0473(11) Uani 1 d .
N14 N 0.4248(4) 0.7349(3) 1.2590(4) 0.0491(10) Uani 1 d .
C15 C 0.3694(6) 0.6186(5) 1.2688(5) 0.0605(14) Uani 1 d .
H15A H 0.4375 0.5881 1.3201 0.073 Uiso 1 calc R
H15B H 0.3419 0.5720 1.1958 0.073 Uiso 1 calc R
C16 C 0.2501(6) 0.6168(5) 1.3123(5) 0.0684(16) Uani 1 d .
H16A H 0.2768 0.6667 1.3833 0.082 Uiso 1 calc R
H16B H 0.1806 0.6441 1.2590 0.082 Uiso 1 calc R
C17 C 0.1964(7) 0.5011(6) 1.3287(6) 0.088(2) Uani 1 d .
H17A H 0.1627 0.4530 1.2573 0.106 Uiso 1 calc R
H17B H 0.1262 0.5040 1.3607 0.106 Uiso 1 calc R
H17C H 0.2662 0.4724 1.3784 0.106 Uiso 1 calc R
C23 C 0.1146(5) 0.9732(4) 0.8272(4) 0.0485(12) Uani 1 d .
N24 N 0.0418(4) 1.0242(3) 0.7513(3) 0.0483(10) Uani 1 d .
C25 C -0.0683(5) 0.9613(5) 0.6509(5) 0.0643(15) Uani 1 d .
H25A H -0.0547 0.8852 0.6374 0.077 Uiso 1 calc R
H25B H -0.0657 0.9960 0.5854 0.077 Uiso 1 calc R
C26 C -0.2051(6) 0.9583(6) 0.6654(6) 0.082(2) Uani 1 d .
H26A H -0.2145 1.0344 0.6861 0.098 Uiso 1 calc R
H26B H -0.2725 0.9285 0.5935 0.098 Uiso 1 calc R
C27 C -0.2304(8) 0.8913(7) 0.7500(8) 0.106(3) Uani 1 d .
H27A H -0.2117 0.8181 0.7353 0.127 Uiso 1 calc R
H27B H -0.3217 0.8849 0.7464 0.127 Uiso 1 calc R
H27C H -0.1743 0.9272 0.8235 0.127 Uiso 1 calc R
C31 C 0.0652(5) 1.1477(4) 0.7619(5) 0.0541(13) Uani 1 d .
H31A H 0.1173 1.1792 0.8389 0.065 Uiso 1 calc R
H31B H -0.0195 1.1718 0.7459 0.065 Uiso 1 calc R
C32 C 0.1368(5) 1.1930(4) 0.6833(4) 0.0477(11) Uani 1 d .
C33 C 0.0828(6) 1.2623(5) 0.6100(5) 0.0574(13) Uani 1 d .
H33 H -0.0018 1.2758 0.6031 0.069 Uiso 1 calc R
C34 C 0.1542(6) 1.3122(5) 0.5460(5) 0.0666(16) Uani 1 d .
H34 H 0.1171 1.3587 0.4964 0.080 Uiso 1 calc R
C35 C 0.2796(6) 1.2927(5) 0.5562(5) 0.0624(14) Uani 1 d .
H35 H 0.3277 1.3273 0.5143 0.075 Uiso 1 calc R
C36 C 0.3354(5) 1.2213(4) 0.6293(4) 0.0472(11) Uani 1 d .
C37 C 0.2630(5) 1.1713(4) 0.6926(4) 0.0498(12) Uani 1 d .
H37 H 0.2988 1.1234 0.7411 0.060 Uiso 1 calc R
C38 C 0.4723(5) 1.1981(4) 0.6399(4) 0.0524(12) Uani 1 d .
H38A H 0.4717 1.1192 0.6436 0.063 Uiso 1 calc R
H38B H 0.4946 1.2148 0.5734 0.063 Uiso 1 calc R
Fe2 Fe 0.34833(8) 0.73848(6) 0.66804(7) 0.0552(3) Uani 1 d .
Cl1 Cl 0.3185(3) 0.87606(17) 0.56961(18) 0.1148(8) Uani 1 d .
Cl2 Cl 0.16031(17) 0.62305(15) 0.63274(18) 0.0890(6) Uani 1 d .
Cl3 Cl 0.48422(19) 0.64224(18) 0.61777(17) 0.0909(6) Uani 1 d .
Cl4 Cl 0.43964(15) 0.81071(14) 0.84866(13) 0.0694(4) Uani 1 d .
C41 C 0.1013(8) 0.4120(7) 0.9368(9) 0.099(3) Uani 1 d .
H41 H 0.0147 0.4233 0.9243 0.119 Uiso 1 calc R
C42 C 0.1557(9) 0.3588(7) 1.0212(8) 0.100(3) Uani 1 d .
H42 H 0.1060 0.3323 1.0656 0.120 Uiso 1 calc R
C43 C 0.2799(10) 0.3430(7) 1.0429(8) 0.102(3) Uani 1 d .
H43 H 0.3166 0.3072 1.1033 0.123 Uiso 1 calc R
C44 C 0.3540(9) 0.3785(7) 0.9780(9) 0.104(3) Uani 1 d .
H44 H 0.4406 0.3668 0.9926 0.125 Uiso 1 calc R
C45 C 0.2970(12) 0.4326(8) 0.8893(9) 0.115(3) Uani 1 d .
H45 H 0.3453 0.4573 0.8432 0.138 Uiso 1 calc R
C46 C 0.1692(12) 0.4498(7) 0.8695(8) 0.107(3) Uani 1 d .
H46 H 0.1304 0.4868 0.8107 0.129 Uiso 1 calc R

loop_
_atom_site_aniso_label
_atom_site_aniso_U_11
_atom_site_aniso_U_22
_atom_site_aniso_U_33
_atom_site_aniso_U_23
_atom_site_aniso_U_13
_atom_site_aniso_U_12
Cu1 0.0561(4) 0.0552(4) 0.0591(4) 0.0162(3) 0.0152(3) 0.0107(3)
S11 0.0674(9) 0.0465(7) 0.0597(9) 0.0155(6) 0.0121(7) 0.0054(6)
S12 0.0640(9) 0.0539(8) 0.0572(8) 0.0100(6) 0.0101(7) 0.0093(6)
S21 0.0669(9) 0.0524(8) 0.0620(9) 0.0125(6) 0.0155(7) 0.0018(6)
S22 0.0584(8) 0.0527(8) 0.0693(9) 0.0089(7) 0.0133(7) 0.0098(6)
C13 0.056(3) 0.043(3) 0.051(3) 0.008(2) 0.024(2) 0.017(2)
N14 0.050(2) 0.046(2) 0.056(3) 0.0142(19) 0.022(2) 0.0101(17)
C15 0.066(3) 0.059(3) 0.066(4) 0.025(3) 0.029(3) 0.012(3)
C16 0.068(4) 0.081(4) 0.057(4) 0.020(3) 0.022(3) 0.007(3)
C17 0.095(5) 0.085(5) 0.085(5) 0.029(4) 0.035(4) -0.005(4)
C23 0.051(3) 0.054(3) 0.051(3) 0.014(2) 0.027(2) 0.016(2)
N24 0.049(2) 0.054(2) 0.048(2) 0.0099(19) 0.0231(19) 0.0087(18)
C25 0.063(4) 0.078(4) 0.048(3) 0.010(3) 0.014(3) 0.009(3)
C26 0.057(4) 0.097(5) 0.085(5) 0.017(4) 0.012(3) 0.014(3)
C27 0.090(6) 0.121(7) 0.133(8) 0.031(6) 0.068(5) 0.026(5)
C31 0.059(3) 0.053(3) 0.059(3) 0.009(2) 0.027(3) 0.019(2)
C32 0.050(3) 0.047(3) 0.049(3) 0.005(2) 0.019(2) 0.012(2)
C33 0.059(3) 0.059(3) 0.061(3) 0.020(3) 0.021(3) 0.020(2)
C34 0.074(4) 0.063(4) 0.070(4) 0.032(3) 0.020(3) 0.026(3)
C35 0.064(4) 0.068(4) 0.062(4) 0.024(3) 0.025(3) 0.014(3)
C36 0.049(3) 0.049(3) 0.047(3) 0.010(2) 0.019(2) 0.010(2)
C37 0.061(3) 0.051(3) 0.046(3) 0.017(2) 0.021(2) 0.022(2)
C38 0.057(3) 0.058(3) 0.048(3) 0.013(2) 0.020(2) 0.016(2)
Fe2 0.0597(5) 0.0577(5) 0.0532(5) 0.0153(4) 0.0201(4) 0.0173(3)
Cl1 0.178(2) 0.0746(13) 0.0862(14) 0.0364(10) 0.0223(13) 0.0301(12)
Cl2 0.0659(10) 0.0790(11) 0.1134(15) -0.0039(10) 0.0268(9) 0.0027(8)
Cl3 0.0853(12) 0.1156(14) 0.0909(13) 0.0122(10) 0.0466(10) 0.0412(10)
Cl4 0.0639(9) 0.0879(10) 0.0573(9) 0.0086(7) 0.0212(7) 0.0149(7)
C41 0.080(5) 0.083(5) 0.117(7) -0.022(5) 0.013(5) 0.025(4)
C42 0.100(6) 0.095(6) 0.100(6) -0.017(5) 0.043(5) 0.000(5)
C43 0.101(6) 0.096(6) 0.092(6) -0.010(4) 0.013(5) 0.016(5)
C44 0.081(5) 0.100(6) 0.123(8) -0.013(5) 0.026(5) 0.026(4)
C45 0.143(9) 0.097(6) 0.110(7) -0.011(5) 0.071(7) -0.007(6)
C46 0.140(9) 0.079(5) 0.088(6) -0.006(4) 0.021(6) 0.021(5)

loop_
_atom_type_symbol
_atom_type_description
_atom_type_scat_dispersion_real
_atom_type_scat_dispersion_imag
_atom_type_scat_source
C C 0.0033 0.0016 'International Tables Vol C Tables 4.2.6.8 and 6.1.1.4'
H H 0.0000 0.0000 'International Tables Vol C Tables 4.2.6.8 and 6.1.1.4'
N N 0.0061 0.0033 'International Tables Vol C Tables 4.2.6.8 and 6.1.1.4'
O O 0.0106 0.0060 'International Tables Vol C Tables 4.2.6.8 and 6.1.1.4'
Fe Fe 0.3463 0.8444 'International Tables Vol C Tables 4.2.6.8 and 6.1.1.4'
S S 0.1246 0.1234 'International Tables Vol C Tables 4.2.6.8 and 6.1.1.4'
Cu Cu 0.3201 1.2651 'International Tables Vol C Tables 4.2.6.8 and 6.1.1.4'
Cl Cl 0.1484 0.1585 'International Tables Vol C Tables 4.2.6.8 and 6.1.1.4'

loop_
_geom_angle_atom_site_label_1
_geom_angle_atom_site_label_2
_geom_angle_atom_site_label_3
_geom_angle
_geom_angle_site_symmetry_1
_geom_angle_site_symmetry_3
S12 Cu1 S22 78.53(6) . .
S12 Cu1 S11 100.16(7) . .
S22 Cu1 S11 174.86(7) . .
S12 Cu1 S21 169.02(7) . .
S22 Cu1 S21 101.86(7) . .
S11 Cu1 S21 78.47(7) . .
C13 S11 Cu1 85.48(18) . .
C23 S12 Cu1 85.81(18) . .
C13 S21 Cu1 85.98(18) . .
C23 S22 Cu1 86.00(18) . .
N14 C13 S21 126.1(4) . .
N14 C13 S11 124.2(4) . .
S21 C13 S11 109.7(3) . .
C13 N14 C38 122.8(4) . 2_677
C13 N14 C15 120.1(4) . .
C38 N14 C15 117.0(4) 2_677 .
N14 C15 C16 110.6(5) . .
C17 C16 C15 111.8(6) . .
N24 C23 S22 125.5(4) . .
N24 C23 S12 124.9(4) . .
S22 C23 S12 109.7(3) . .
C23 N24 C31 121.2(4) . .
C23 N24 C25 122.3(4) . .
C31 N24 C25 116.5(4) . .
N24 C25 C26 112.6(5) . .
C27 C26 C25 114.7(6) . .
N24 C31 C32 113.2(4) . .
C33 C32 C37 119.9(5) . .
C33 C32 C31 120.5(5) . .
C37 C32 C31 119.4(5) . .
C32 C33 C34 120.3(5) . .
C35 C34 C33 120.0(5) . .
C34 C35 C36 120.4(5) . .
C37 C36 C35 119.2(5) . .
C37 C36 C38 120.0(5) . .
C35 C36 C38 120.8(4) . .
C32 C37 C36 120.1(5) . .
N14 C38 C36 112.4(4) 2_677 .
Cl2 Fe2 Cl1 109.76(11) . .
Cl2 Fe2 Cl3 106.79(12) . .
Cl1 Fe2 Cl3 110.03(11) . .
Cl2 Fe2 Cl4 113.19(8) . .
Cl1 Fe2 Cl4 108.53(11) . .
Cl3 Fe2 Cl4 108.52(9) . .
C42 C41 C46 121.3(9) . .
C43 C42 C41 121.1(9) . .
C42 C43 C44 120.8(9) . .
C43 C44 C45 118.3(9) . .
C46 C45 C44 120.0(9) . .
C45 C46 C41 118.6(10) . .

loop_
_geom_bond_atom_site_label_1
_geom_bond_atom_site_label_2
_geom_bond_distance
_geom_bond_site_symmetry_2
Cu1 S12 2.219(3) .
Cu1 S22 2.219(2) .
Cu1 S11 2.222(2) .
Cu1 S21 2.223(3) .
S11 C13 1.731(5) .
S12 C23 1.723(6) .
S21 C13 1.707(5) .
S22 C23 1.713(6) .
C13 N14 1.312(6) .
N14 C38 1.482(7) 2_677
N14 C15 1.488(6) .
C15 C16 1.536(8) .
C16 C17 1.503(8) .
C23 N24 1.318(6) .
N24 C31 1.479(7) .
N24 C25 1.494(7) .
C25 C26 1.531(9) .
C26 C27 1.469(10) .
C31 C32 1.521(7) .
C32 C33 1.376(7) .
C32 C37 1.395(7) .
C33 C34 1.390(8) .
C34 C35 1.375(8) .
C35 C36 1.400(7) .
C36 C37 1.390(7) .
C36 C38 1.511(7) .
C38 N14 1.482(7) 2_677
Fe2 Cl2 2.179(3) .
Fe2 Cl1 2.193(3) .
Fe2 Cl3 2.202(2) .
Fe2 Cl4 2.221(3) .
C41 C42 1.334(11) .
C41 C46 1.345(13) .
C42 C43 1.329(12) .
C43 C44 1.358(12) .
C44 C45 1.387(13) .
C45 C46 1.374(14) .
